data_2005155
loop_
_publ_author_name
'bin Shawkataly, O.'
'Chong, M.-L.'
'Fun, H.-K.'
'Sivakumar, K.'

_publ_section_title
;
 (Pentafluorophenyl)diphenylphosphine
;
_journal_issue 7
_journal_name_full 'Acta Crystallographica Section C'
_journal_page_first 1725
_journal_page_last 1727
_journal_paper_doi 10.1107/S0108270196001540
_journal_volume 52
_journal_year 1996
_chemical_formula_sum 'C18 H10 F5 P'
_chemical_formula_weight 352.23
_chemical_name_systematic
;
(Pentafluorophhenyl)diphenylphosphine.
;
_space_group_IT_number 14
_symmetry_cell_setting monoclinic
_symmetry_space_group_name_Hall '-P 2ybc'
_symmetry_space_group_name_H-M 'P 1 21/c 1'
_audit_creation_method SHELXL
_cell_angle_alpha 90.00
_cell_angle_beta 96.840(10)
_cell_angle_gamma 90.00
_cell_formula_units_Z 4
_cell_length_a 16.363(2)
_cell_length_b 5.8964(4)
_cell_length_c 16.3470(10)
_cell_measurement_reflns_used 37
_cell_measurement_temperature 293(2)
_cell_measurement_theta_max 25
_cell_measurement_theta_min 8
_cell_volume 1566.0(2)
_diffrn_ambient_temperature 293(2)
_diffrn_measurement_device 'Siemens P4 diffractometer'
_diffrn_measurement_method '\q/2\q scans'
_diffrn_radiation_monochromator graphite
_diffrn_radiation_source 'fine-focus sealed tube'
_diffrn_radiation_type MoK\a
_diffrn_radiation_wavelength 0.71073
_diffrn_reflns_av_R_equivalents 0.0234
_diffrn_reflns_av_sigmaI/netI 0.0509
_diffrn_reflns_limit_h_max 21
_diffrn_reflns_limit_h_min -21
_diffrn_reflns_limit_k_max 1
_diffrn_reflns_limit_k_min -7
_diffrn_reflns_limit_l_max 21
_diffrn_reflns_limit_l_min -1
_diffrn_reflns_number 4711
_diffrn_reflns_theta_max 27.50
_diffrn_reflns_theta_min 1.25
_diffrn_standards_decay_% <3
_diffrn_standards_interval_count 97
_diffrn_standards_number 3
_exptl_absorpt_coefficient_mu 0.225
_exptl_absorpt_correction_type none
_exptl_crystal_colour Colourless
_exptl_crystal_density_diffrn 1.494
_exptl_crystal_density_meas ?
_exptl_crystal_description 'Thin plate'
_exptl_crystal_F_000 712
_exptl_crystal_size_max 0.60
_exptl_crystal_size_mid 0.56
_exptl_crystal_size_min 0.12
_refine_diff_density_max 0.28
_refine_diff_density_min -0.26
_refine_ls_extinction_method none
_refine_ls_goodness_of_fit_all 0.921
_refine_ls_goodness_of_fit_obs 0.972
_refine_ls_hydrogen_treatment refall
_refine_ls_matrix_type full
_refine_ls_number_parameters 257
_refine_ls_number_reflns 3597
_refine_ls_number_restraints 0
_refine_ls_restrained_S_all 0.921
_refine_ls_restrained_S_obs 0.972
_refine_ls_R_factor_all 0.0759
_refine_ls_R_factor_obs 0.0402
_refine_ls_shift/esd_max 0.000
_refine_ls_shift/esd_mean 0.000
_refine_ls_structure_factor_coef Fsqd
_refine_ls_weighting_details 'w = 1/[\s^2^(Fo^2^)+(0.0714P)^2^] where P=(Fo^2^+2Fc^2^)/3'
_refine_ls_weighting_scheme calc
_refine_ls_wR_factor_all 0.1266
_refine_ls_wR_factor_obs 0.1027
_reflns_number_observed 2219
_reflns_number_total 3597
_reflns_observed_criterion >2sigma(I)
_cod_data_source_file mu1247.cif
_cod_data_source_block omar19
_cod_depositor_comments
;
The following automatic conversions were performed:
'_symmetry_cell_setting' value 'Monoclinic' changed to 'monoclinic'
according to '/home/saulius/struct/CIF-dictionaries/cif_core.dic'
dictionary named 'cif_core.dic' version 2.4.1 from 2010-06-29.

Automatic conversion script
Id: cif_fix_enum 1527 2010-12-29 10:47:43Z saulius 

The following automatic conversions were performed:

'_symmetry_cell_setting' value 'Monoclinic' changed to 'monoclinic'
according to /home/saulius/struct/CIF-dictionaries/cif_core.dic
dictionary named 'cif_core.dic' version 2.4.1 from
2010-06-29.

'_exptl_absorpt_correction_type' value 'None' changed to
'none' according to
/home/saulius/struct/CIF-dictionaries/cif_core.dic dictionary named
'cif_core.dic' version 2.4.1 from 2010-06-29.

'_geom_bond_publ_flag'
value 'Yes' changed to 'yes' according to
/home/saulius/struct/CIF-dictionaries/cif_core.dic dictionary named
'cif_core.dic' version 2.4.1 from 2010-06-29 (14
times).

'_geom_bond_publ_flag' value 'No' changed to 'no' according
to /home/saulius/struct/CIF-dictionaries/cif_core.dic dictionary
named 'cif_core.dic' version 2.4.1 from 2010-06-29 (12
times).

'_geom_angle_publ_flag' value 'Yes' changed to 'yes'
according to /home/saulius/struct/CIF-dictionaries/cif_core.dic
dictionary named 'cif_core.dic' version 2.4.1 from 2010-06-29 (25
times).

'_geom_angle_publ_flag' value 'No' changed to 'no' according
to /home/saulius/struct/CIF-dictionaries/cif_core.dic dictionary
named 'cif_core.dic' version 2.4.1 from 2010-06-29 (12 times).

Automatic conversion script
Id: cif_fix_values 1715 2011-07-08 13:25:40Z adriana 

The following automatic conversions were performed:

'_exptl_crystal_density_meas' value 'not measured' was changed to '?'
- the value is perceived as not measured.

Automatic conversion script
Id: cif_fix_values 3008 2015-01-20 13:52:24Z robertas 

The following automatic conversions were performed:

'_refine_ls_weighting_scheme' value 'calc w =
1/[\s^2^(Fo^2^)+(0.0714P)^2^] where P=(Fo^2^+2Fc^2^)/3' was changed
to 'calc'. New tag '_refine_ls_weighting_details' was created. The
value of the new tag was set to 'w = 1/[\s^2^(Fo^2^)+(0.0714P)^2^]
where P=(Fo^2^+2Fc^2^)/3'.

Automatic conversion script
Id: cif_fix_values 3143 2015-03-26 13:38:13Z robertas 
;
_cod_original_sg_symbol_H-M 'P 21/c'
_cod_database_code 2005155

loop_
_symmetry_equiv_pos_as_xyz
'x, y, z'
'-x, y+1/2, -z+1/2'
'-x, -y, -z'
'x, -y-1/2, z-1/2'

loop_
_atom_site_aniso_label
_atom_site_aniso_U_11
_atom_site_aniso_U_22
_atom_site_aniso_U_33
_atom_site_aniso_U_12
_atom_site_aniso_U_13
_atom_site_aniso_U_23
P 0.0412(3) 0.0403(3) 0.0509(3) -0.0020(3) 0.0068(2) -0.0046(3)
F1 0.0552(8) 0.0475(8) 0.0787(9) -0.0139(6) 0.0167(7) -0.0107(7)
F2 0.0819(11) 0.0748(11) 0.0781(10) 0.0064(8) 0.0215(8) -0.0237(9)
F3 0.0712(10) 0.117(2) 0.1056(13) 0.0077(10) 0.0480(10) -0.0029(12)
F4 0.0499(8) 0.0844(12) 0.143(2) -0.0195(8) 0.0306(9) 0.0103(12)
F5 0.0512(7) 0.0523(9) 0.1035(11) -0.0138(7) 0.0069(8) -0.0143(8)
C1 0.0393(10) 0.0439(12) 0.0496(12) -0.0033(9) 0.0046(9) 0.0034(10)
C2 0.0554(13) 0.0515(14) 0.0495(13) 0.0076(11) 0.0082(10) -0.0016(11)
C3 0.0446(12) 0.073(2) 0.065(2) 0.0101(13) 0.0189(11) 0.0104(14)
C4 0.0363(11) 0.0591(15) 0.078(2) -0.0049(11) 0.0108(11) 0.0126(15)
C5 0.0407(11) 0.0429(13) 0.0609(13) -0.0030(9) -0.0007(10) 0.0017(11)
C6 0.0348(10) 0.0423(11) 0.0449(11) -0.0011(9) 0.0047(8) 0.0043(10)
C7 0.0578(14) 0.060(2) 0.0478(13) 0.0072(13) 0.0113(11) 0.0006(12)
C8 0.073(2) 0.063(2) 0.0534(15) 0.0095(14) 0.0022(12) 0.0045(13)
C9 0.068(2) 0.074(2) 0.0408(12) -0.010(2) -0.0005(11) 0.0049(14)
C10 0.0568(14) 0.094(2) 0.0451(13) -0.002(2) 0.0115(11) 0.0009(15)
C11 0.0505(13) 0.068(2) 0.0535(14) 0.0064(13) 0.0086(11) -0.0047(13)
C12 0.0383(10) 0.0485(13) 0.0433(11) -0.0021(10) 0.0015(9) -0.0035(10)
C13 0.0425(11) 0.0472(13) 0.0546(13) -0.0001(10) 0.0069(10) 0.0037(12)
C14 0.0435(11) 0.058(2) 0.066(2) -0.0092(12) 0.0102(11) -0.0023(14)
C15 0.0435(12) 0.073(2) 0.0564(14) -0.0005(12) 0.0009(11) -0.0059(14)
C16 0.0563(14) 0.067(2) 0.0517(13) 0.0142(13) 0.0018(11) 0.0069(13)
C17 0.0532(13) 0.0463(13) 0.0521(13) -0.0008(12) 0.0130(11) 0.0012(12)
C18 0.0364(10) 0.0427(11) 0.0440(11) 0.0030(9) 0.0095(8) -0.0020(10)

loop_
_atom_site_label
_atom_site_occupancy
_atom_site_fract_x
_atom_site_fract_y
_atom_site_fract_z
_atom_site_U_iso_or_equiv
_atom_site_thermal_displace_type
_atom_site_calc_flag
_atom_site_type_symbol
P 1 .25943(3) .00022(10) .22166(4) .0440(2) Uani d P
F1 1 .24496(8) .4497(2) .32966(9) .0598(4) Uani d F
F2 1 .13126(10) .5438(3) .42738(10) .0773(5) Uani d F
F3 1 .00288(10) .2571(4) .43702(11) .0948(6) Uani d F
F4 1 -.00907(9) -0.1291(3) .34582(13) .0908(6) Uani d F
F5 1 .10384(8) -0.2282(2) .24751(11) .0692(4) Uani d F
C1 1 .18323(12) .3005(4) .33195(13) .0443(5) Uani d C
C2 1 .12482(14) .3531(4) .38222(14) .0520(6) Uani d C
C3 1 .05999(14) .2083(5) .3873(2) .0598(7) Uani d C
C4 1 .05427(13) .0141(5) .3418(2) .0577(6) Uani d C
C5 1 .11307(13) -.0343(4) .29183(14) .0487(5) Uani d C
C6 1 .18076(12) .1037(4) .28469(13) .0407(5) Uani d C
C7 1 .2057(2) .3973(5) .12832(15) .0548(6) Uani d C
C8 1 .2081(2) .5412(5) .0616(2) .0634(7) Uani d C
C9 1 .2609(2) .4971(5) .0042(2) .0617(7) Uani d C
C10 1 .3106(2) .3094(6) .0124(2) .0647(7) Uani d C
C11 1 .30798(15) .1641(5) .0781(2) .0570(6) Uani d C
C12 1 .25643(12) .2080(4) .13843(13) .0437(5) Uani d C
C13 1 .40023(13) .2712(4) .27868(15) .0480(5) Uani d C
C14 1 .47646(14) .3004(5) .3251(2) .0555(6) Uani d C
C15 1 .50843(15) .1333(5) .3782(2) .0582(7) Uani d C
C16 1 .4657(2) -.0645(5) .3852(2) .0588(7) Uani d C
C17 1 .39004(14) -.0961(4) .33822(15) .0500(6) Uani d C
C18 1 .35635(12) .0718(4) .28541(12) .0406(5) Uani d C
H7 1 .1741(16) .430(4) .1694(16) .060(7) Uiso d H
H8 1 .1740(15) .669(5) .0603(16) .064(8) Uiso d H
H9 1 .2638(18) .606(5) -.0406(18) .085(9) Uiso d H
H10 1 .3475(17) .262(5) -.0272(17) .084(9) Uiso d H
H11 1 .3363(16) .027(5) .0850(15) .060(7) Uiso d H
H13 1 .3789(14) .389(4) .2406(14) .051(6) Uiso d H
H14 1 .5062(15) .427(4) .3190(14) .054(7) Uiso d H
H15 1 .5597(17) .150(5) .4107(17) .071(8) Uiso d H
H16 1 .4894(15) -0.175(4) .4223(15) .055(7) Uiso d H
H17 1 .3624(14) -0.234(4) .3405(14) .056(7) Uiso d H

loop_
_atom_type_symbol
_atom_type_description
_atom_type_scat_dispersion_real
_atom_type_scat_dispersion_imag
_atom_type_scat_source
C C 0.0033 0.0016 'International Tables Vol C Tables 4.2.6.8 and 6.1.1.4'
H H 0.0000 0.0000 'International Tables Vol C Tables 4.2.6.8 and 6.1.1.4'
F F 0.0171 0.0103 'International Tables Vol C Tables 4.2.6.8 and 6.1.1.4'
P P 0.1023 0.0942 'International Tables Vol C Tables 4.2.6.8 and 6.1.1.4'

loop_
_geom_angle_atom_site_label_1
_geom_angle_atom_site_label_2
_geom_angle_atom_site_label_3
_geom_angle
_geom_angle_publ_flag
C12 P C18 102.29(9) yes
C12 P C6 103.60(10) yes
C18 P C6 102.67(9) yes
F1 C1 C2 116.7(2) yes
F1 C1 C6 120.2(2) yes
C2 C1 C6 123.1(2) yes
F2 C2 C1 120.4(2) yes
F2 C2 C3 119.9(2) yes
C1 C2 C3 119.7(2) yes
F3 C3 C4 120.3(2) yes
F3 C3 C2 120.2(3) yes
C4 C3 C2 119.5(2) yes
F4 C4 C3 120.3(2) yes
F4 C4 C5 120.1(2) yes
C3 C4 C5 119.7(2) yes
F5 C5 C4 117.1(2) yes
F5 C5 C6 119.3(2) yes
C4 C5 C6 123.6(2) yes
C5 C6 C1 114.3(2) yes
C5 C6 P 118.0(2) yes
C1 C6 P 127.5(2) yes
C8 C7 C12 120.8(2) no
C9 C8 C7 120.0(3) no
C10 C9 C8 120.0(3) no
C9 C10 C11 120.3(3) no
C10 C11 C12 120.8(3) no
C7 C12 C11 117.9(2) no
C7 C12 P 126.2(2) yes
C11 C12 P 115.9(2) yes
C18 C13 C14 120.0(2) no
C15 C14 C13 120.3(2) no
C16 C15 C14 120.1(2) no
C15 C16 C17 119.9(3) no
C18 C17 C16 120.8(2) no
C17 C18 C13 118.9(2) no
C17 C18 P 116.2(2) yes
C13 C18 P 124.6(2) yes

loop_
_geom_bond_atom_site_label_1
_geom_bond_atom_site_label_2
_geom_bond_distance
_geom_bond_publ_flag
P C12 1.827(2) yes
P C18 1.840(2) yes
P C6 1.846(2) yes
F1 C1 1.343(2) yes
F2 C2 1.342(3) yes
F3 C3 1.341(3) yes
F4 C4 1.345(3) yes
F5 C5 1.353(3) yes
C1 C2 1.368(3) yes
C1 C6 1.392(3) yes
C2 C3 1.372(3) yes
C3 C4 1.363(4) yes
C4 C5 1.364(3) yes
C5 C6 1.391(3) yes
C7 C8 1.386(4) no
C7 C12 1.389(3) no
C8 C9 1.373(4) no
C9 C10 1.371(4) no
C10 C11 1.379(4) no
C11 C12 1.396(3) no
C13 C18 1.389(3) no
C13 C14 1.391(3) no
C14 C15 1.375(4) no
C15 C16 1.372(4) no
C16 C17 1.389(3) no
C17 C18 1.384(3) no

loop_
_cod_related_entry_id
_cod_related_entry_database
_cod_related_entry_code
1 ChemSpider 265587
